data_2226976
loop_
_publ_author_name
'Sauer, Anne M.'
'Mack, Art G.'
'Elnagar, Hassan Y.'
'Fronczek, Frank R.'

_publ_section_title
;
 Ethyl 2-(2,3,4,5,6-Pentabromophenyl)acetate
;
_journal_coeditor_code JJ2038
_journal_issue 8
_journal_name_full 'Acta Crystallographica Section E'
_journal_page_first o1994
_journal_paper_doi 10.1107/S1600536810025626
_journal_volume 66
_journal_year 2010
_chemical_formula_iupac 'C10 H7 Br5 O2'
_chemical_formula_moiety 'C10 H7 Br5 O2'
_chemical_formula_sum 'C10 H7 Br5 O2'
_chemical_formula_weight 558.71
_chemical_name_systematic
;
Ethyl 2-(2,3,4,5,6-Pentabromophenyl)acetate
;
_space_group_IT_number 9
_symmetry_cell_setting monoclinic
_symmetry_space_group_name_Hall 'C -2yc'
_symmetry_space_group_name_H-M 'C 1 c 1'
_atom_sites_solution_hydrogens geom
_atom_sites_solution_primary direct
_atom_sites_solution_secondary difmap
_audit_creation_method SHELXL-97
_cell_angle_alpha 90
_cell_angle_beta 90.993(11)
_cell_angle_gamma 90
_cell_formula_units_Z 4
_cell_length_a 4.6136(10)
_cell_length_b 22.548(5)
_cell_length_c 13.195(2)
_cell_measurement_reflns_used 2027
_cell_measurement_temperature 90.0(5)
_cell_measurement_theta_max 30.0
_cell_measurement_theta_min 2.5
_cell_volume 1372.4(5)
_computing_cell_refinement 'SCALEPACK (Otwinowski & Minor, 1997)'
_computing_data_collection 'COLLECT (Nonius, 2000)'
_computing_data_reduction 'DENZO and SCALEPACK (Otwinowski & Minor, 1997)'
_computing_molecular_graphics 'ORTEP-3 for Windows (Farrugia, 1997)'
_computing_publication_material 'SHELXL97 (Sheldrick, 2008)'
_computing_structure_refinement 'SHELXL97 (Sheldrick, 2008)'
_computing_structure_solution 'SIR97 (Altomare <i>et al.</i>,  1999)'
_diffrn_ambient_temperature 90.0(5)
_diffrn_measured_fraction_theta_full 0.998
_diffrn_measured_fraction_theta_max 0.996
_diffrn_measurement_device 'Nonius KappaCCD diffractometer with Oxford Cryostream'
_diffrn_measurement_method ' \w and \f scans'
_diffrn_radiation_monochromator graphite
_diffrn_radiation_source 'fine-focus sealed tube'
_diffrn_radiation_type MoK\a
_diffrn_radiation_wavelength 0.71073
_diffrn_reflns_av_R_equivalents 0.013
_diffrn_reflns_av_sigmaI/netI 0.0334
_diffrn_reflns_limit_h_max 6
_diffrn_reflns_limit_h_min -6
_diffrn_reflns_limit_k_max 31
_diffrn_reflns_limit_k_min -31
_diffrn_reflns_limit_l_max 18
_diffrn_reflns_limit_l_min -18
_diffrn_reflns_number 10525
_diffrn_reflns_theta_full 25.0
_diffrn_reflns_theta_max 30.0
_diffrn_reflns_theta_min 3.0
_exptl_absorpt_coefficient_mu 14.626
_exptl_absorpt_correction_T_max 0.273
_exptl_absorpt_correction_T_min 0.121
_exptl_absorpt_correction_type multi-scan
_exptl_absorpt_process_details '(SCALEPACK; Otwinowski & Minor, 1997)'
_exptl_crystal_colour 'light brown'
_exptl_crystal_density_diffrn 2.704
_exptl_crystal_density_method 'not measured'
_exptl_crystal_description 'needle fragment'
_exptl_crystal_F_000 1032
_exptl_crystal_size_max 0.25
_exptl_crystal_size_mid 0.12
_exptl_crystal_size_min 0.12
_refine_diff_density_max 0.65
_refine_diff_density_min -0.66
_refine_ls_abs_structure_details 'Flack (1983), 1842 Friedel pairs'
_refine_ls_abs_structure_Flack 0.467(13)
_refine_ls_extinction_coef 0.00100(7)
_refine_ls_extinction_expression Fc^*^=kFc[1+0.001xFc^2^\l^3^/sin(2\q)]^-1/4^
_refine_ls_extinction_method 'SHELXL97 (Sheldrick, 2008)'
_refine_ls_goodness_of_fit_ref 1.166
_refine_ls_hydrogen_treatment constr
_refine_ls_matrix_type full
_refine_ls_number_parameters 157
_refine_ls_number_reflns 3863
_refine_ls_number_restraints 2
_refine_ls_restrained_S_all 1.165
_refine_ls_R_factor_all 0.029
_refine_ls_R_factor_gt 0.025
_refine_ls_shift/su_max 0.002
_refine_ls_shift/su_mean 0.000
_refine_ls_structure_factor_coef Fsqd
_refine_ls_weighting_details 'calc w=1/[\s^2^(Fo^2^)+(0.0154P)^2^+2.9894P] where P=(Fo^2^+2Fc^2^)/3'
_refine_ls_weighting_scheme calc
_refine_ls_wR_factor_gt 0.052
_refine_ls_wR_factor_ref 0.053
_reflns_number_gt 3676
_reflns_number_total 3863
_reflns_threshold_expression I>2\s(I)
_cod_data_source_file jj2038.cif
_cod_data_source_block I
_cod_original_sg_symbol_H-M 'C c'
_cod_database_code 2226976
_cod_database_fobs_code 2226976

loop_
_symmetry_equiv_pos_as_xyz
'x, y, z'
'x, -y, z+1/2'
'x+1/2, y+1/2, z'
'x+1/2, -y+1/2, z+1/2'

loop_
_atom_site_type_symbol
_atom_site_label
_atom_site_fract_x
_atom_site_fract_y
_atom_site_fract_z
_atom_site_U_iso_or_equiv
_atom_site_adp_type
_atom_site_calc_flag
_atom_site_refinement_flags
_atom_site_occupancy
_atom_site_disorder_assembly
_atom_site_disorder_group
Br Br1 0.88580(8) 0.721320(18) 0.44969(3) 0.01668(9) Uani d . 1 . .
Br Br2 0.57652(8) 0.735821(17) 0.22457(3) 0.01500(9) Uani d . 1 . .
Br Br3 0.16294(9) 0.628526(18) 0.13378(3) 0.01501(9) Uani d . 1 . .
Br Br4 0.06205(8) 0.507432(18) 0.26957(3) 0.01482(9) Uani d . 1 . .
Br Br5 0.36995(8) 0.495585(18) 0.49436(3) 0.01383(9) Uani d . 1 . .
O O1 0.7331(6) 0.61466(13) 0.7294(2) 0.0136(6) Uani d . 1 . .
O O2 0.3795(6) 0.65392(14) 0.6300(2) 0.0162(6) Uani d . 1 . .
C C1 0.6196(9) 0.60801(18) 0.4523(3) 0.0113(7) Uani d . 1 . .
C C2 0.6548(8) 0.65956(18) 0.3941(3) 0.0115(8) Uani d . 1 . .
C C3 0.5193(9) 0.66594(17) 0.3000(3) 0.0096(7) Uani d . 1 . .
C C4 0.3429(8) 0.62048(18) 0.2616(3) 0.0103(7) Uani d . 1 . .
C C5 0.2983(8) 0.56956(18) 0.3187(3) 0.0110(8) Uani d . 1 . .
C C6 0.4373(8) 0.56364(18) 0.4137(3) 0.0118(8) Uani d . 1 . .
C C7 0.7750(9) 0.60088(18) 0.5534(3) 0.0122(8) Uani d . 1 . .
H H7A 0.9647 0.6213 0.5510 0.015 Uiso calc R 1 . .
H H7B 0.8118 0.5582 0.5660 0.015 Uiso calc R 1 . .
C C8 0.6017(8) 0.62599(17) 0.6398(3) 0.0101(7) Uani d . 1 . .
C C9 0.5844(9) 0.6377(2) 0.8175(3) 0.0148(8) Uani d . 1 . .
H H9A 0.4116 0.6132 0.8316 0.018 Uiso calc R 1 . .
H H9B 0.5200 0.6790 0.8046 0.018 Uiso calc R 1 . .
C C10 0.7928(10) 0.6360(2) 0.9071(3) 0.0170(9) Uani d . 1 . .
H H10A 0.8614 0.5953 0.9176 0.026 Uiso calc R 1 . .
H H10B 0.6938 0.6497 0.9679 0.026 Uiso calc R 1 . .
H H10C 0.9583 0.6620 0.8939 0.026 Uiso calc R 1 . .

loop_
_atom_site_aniso_label
_atom_site_aniso_U_11
_atom_site_aniso_U_22
_atom_site_aniso_U_33
_atom_site_aniso_U_12
_atom_site_aniso_U_13
_atom_site_aniso_U_23
Br1 0.0201(2) 0.01398(19) 0.0157(2) -0.00486(17) -0.00499(16) 0.00049(16)
Br2 0.0221(2) 0.01098(19) 0.01185(18) -0.00063(16) -0.00041(15) 0.00243(15)
Br3 0.0200(2) 0.01540(18) 0.00946(16) 0.00203(16) -0.00374(14) -0.00085(16)
Br4 0.01717(19) 0.0141(2) 0.0131(2) -0.00421(16) -0.00080(16) -0.00249(16)
Br5 0.01896(19) 0.01114(19) 0.0114(2) -0.00113(16) 0.00103(16) 0.00194(15)
O1 0.0148(13) 0.0184(15) 0.0076(12) 0.0050(11) -0.0008(11) -0.0002(11)
O2 0.0156(14) 0.0184(15) 0.0144(13) 0.0054(12) -0.0028(11) -0.0036(12)
C1 0.0129(17) 0.0116(19) 0.0095(17) 0.0013(14) 0.0024(15) 0.0005(14)
C2 0.0104(18) 0.0118(19) 0.0125(18) -0.0011(14) 0.0040(15) -0.0021(14)
C3 0.0133(17) 0.0070(18) 0.0086(16) 0.0010(14) 0.0003(14) 0.0017(13)
C4 0.0103(17) 0.0134(19) 0.0072(16) 0.0023(14) -0.0022(14) -0.0004(14)
C5 0.0112(18) 0.0114(19) 0.0105(18) -0.0019(14) -0.0001(14) -0.0039(14)
C6 0.0149(19) 0.0101(19) 0.0106(18) 0.0026(15) 0.0040(15) 0.0014(14)
C7 0.0127(18) 0.0109(18) 0.0129(19) -0.0013(14) -0.0018(15) 0.0000(15)
C8 0.0121(18) 0.0098(17) 0.0081(16) -0.0021(14) -0.0031(14) -0.0023(14)
C9 0.015(2) 0.019(2) 0.0101(18) 0.0031(16) -0.0008(15) -0.0034(16)
C10 0.016(2) 0.022(2) 0.0139(19) 0.0032(17) -0.0003(16) -0.0005(16)

loop_
_atom_type_symbol
_atom_type_description
_atom_type_scat_dispersion_real
_atom_type_scat_dispersion_imag
_atom_type_scat_source
C C 0.0033 0.0016 'International Tables Vol C Tables 4.2.6.8 and 6.1.1.4'
H H 0.0000 0.0000 'International Tables Vol C Tables 4.2.6.8 and 6.1.1.4'
Br Br -0.2901 2.4595 'International Tables Vol C Tables 4.2.6.8 and 6.1.1.4'
O O 0.0106 0.0060 'International Tables Vol C Tables 4.2.6.8 and 6.1.1.4'

loop_
_geom_angle_atom_site_label_1
_geom_angle_atom_site_label_2
_geom_angle_atom_site_label_3
_geom_angle_site_symmetry_1
_geom_angle_site_symmetry_3
_geom_angle
_geom_angle_publ_flag
C8 O1 C9 . . 115.0(3) ?
C6 C1 C2 . . 117.9(4) ?
C6 C1 C7 . . 121.2(4) ?
C2 C1 C7 . . 120.9(4) ?
C3 C2 C1 . . 121.4(4) ?
C3 C2 Br1 . . 120.8(3) ?
C1 C2 Br1 . . 117.8(3) ?
C2 C3 C4 . . 119.9(4) ?
C2 C3 Br2 . . 119.6(3) ?
C4 C3 Br2 . . 120.5(3) ?
C5 C4 C3 . . 120.0(3) ?
C5 C4 Br3 . . 120.0(3) ?
C3 C4 Br3 . . 120.0(3) ?
C4 C5 C6 . . 119.5(4) ?
C4 C5 Br4 . . 121.2(3) ?
C6 C5 Br4 . . 119.3(3) ?
C1 C6 C5 . . 121.3(4) ?
C1 C6 Br5 . . 118.6(3) ?
C5 C6 Br5 . . 120.1(3) ?
C1 C7 C8 . . 112.1(3) ?
C1 C7 H7A . . 109.2 ?
C8 C7 H7A . . 109.2 ?
C1 C7 H7B . . 109.2 ?
C8 C7 H7B . . 109.2 ?
H7A C7 H7B . . 107.9 ?
O2 C8 O1 . . 124.2(4) ?
O2 C8 C7 . . 124.9(4) ?
O1 C8 C7 . . 110.8(3) ?
O1 C9 C10 . . 108.3(3) ?
O1 C9 H9A . . 110.0 ?
C10 C9 H9A . . 110.0 ?
O1 C9 H9B . . 110.0 ?
C10 C9 H9B . . 110.0 ?
H9A C9 H9B . . 108.4 ?
C9 C10 H10A . . 109.5 ?
C9 C10 H10B . . 109.5 ?
H10A C10 H10B . . 109.5 ?
C9 C10 H10C . . 109.5 ?
H10A C10 H10C . . 109.5 ?
H10B C10 H10C . . 109.5 ?

loop_
_geom_bond_atom_site_label_1
_geom_bond_atom_site_label_2
_geom_bond_site_symmetry_2
_geom_bond_distance
_geom_bond_publ_flag
Br1 C2 . 1.894(4) ?
Br2 C3 . 1.885(4) ?
Br3 C4 . 1.876(4) ?
Br4 C5 . 1.883(4) ?
Br5 C6 . 1.896(4) ?
O1 C8 . 1.344(5) ?
O1 C9 . 1.456(5) ?
O2 C8 . 1.208(5) ?
C1 C6 . 1.397(6) ?
C1 C2 . 1.404(5) ?
C1 C7 . 1.512(5) ?
C2 C3 . 1.388(6) ?
C3 C4 . 1.398(6) ?
C4 C5 . 1.391(6) ?
C5 C6 . 1.404(5) ?
C7 C8 . 1.514(5) ?
C7 H7A . 0.9900 ?
C7 H7B . 0.9900 ?
C9 C10 . 1.511(6) ?
C9 H9A . 0.9900 ?
C9 H9B . 0.9900 ?
C10 H10A . 0.9800 ?
C10 H10B . 0.9800 ?
C10 H10C . 0.9800 ?

loop_
_geom_torsion_atom_site_label_1
_geom_torsion_atom_site_label_2
_geom_torsion_atom_site_label_3
_geom_torsion_atom_site_label_4
_geom_torsion_site_symmetry_1
_geom_torsion_site_symmetry_2
_geom_torsion_site_symmetry_3
_geom_torsion_site_symmetry_4
_geom_torsion
_geom_torsion_publ_flag
C6 C1 C2 C3 . . . . -1.6(6) ?
C7 C1 C2 C3 . . . . 178.3(4) ?
C6 C1 C2 Br1 . . . . 176.8(3) ?
C7 C1 C2 Br1 . . . . -3.3(5) ?
C1 C2 C3 C4 . . . . 0.2(6) ?
Br1 C2 C3 C4 . . . . -178.1(3) ?
C1 C2 C3 Br2 . . . . -179.5(3) ?
Br1 C2 C3 Br2 . . . . 2.2(5) ?
C2 C3 C4 C5 . . . . 1.5(6) ?
Br2 C3 C4 C5 . . . . -178.9(3) ?
C2 C3 C4 Br3 . . . . -179.3(3) ?
Br2 C3 C4 Br3 . . . . 0.4(5) ?
C3 C4 C5 C6 . . . . -1.6(6) ?
Br3 C4 C5 C6 . . . . 179.1(3) ?
C3 C4 C5 Br4 . . . . 180.0(3) ?
Br3 C4 C5 Br4 . . . . 0.7(5) ?
C2 C1 C6 C5 . . . . 1.5(6) ?
C7 C1 C6 C5 . . . . -178.5(4) ?
C2 C1 C6 Br5 . . . . -176.6(3) ?
C7 C1 C6 Br5 . . . . 3.5(5) ?
C4 C5 C6 C1 . . . . 0.1(6) ?
Br4 C5 C6 C1 . . . . 178.6(3) ?
C4 C5 C6 Br5 . . . . 178.1(3) ?
Br4 C5 C6 Br5 . . . . -3.4(4) ?
C6 C1 C7 C8 . . . . -91.8(5) ?
C2 C1 C7 C8 . . . . 88.3(5) ?
C9 O1 C8 O2 . . . . 1.2(6) ?
C9 O1 C8 C7 . . . . 179.3(3) ?
C1 C7 C8 O2 . . . . -7.1(6) ?
C1 C7 C8 O1 . . . . 174.8(3) ?
C8 O1 C9 C10 . . . . -165.1(3) ?

loop_
_cod_related_entry_id
_cod_related_entry_database
_cod_related_entry_code
1 ChemSpider 24745461
